data_7154034
loop_
_publ_author_name
'Marquise, Nada'
'Dorcet, Vincent'
'Chevallier, Floris'
'Mongin, Florence'

_publ_section_title
;
 Synthesis of substituted azafluorenones from dihalogeno diaryl ketones by
 palladium-catalyzed auto-tandem processes.
;
_journal_issue 41
_journal_name_full 'Organic &amp; biomolecular chemistry'
_journal_page_first 8138
_journal_page_last 8141
_journal_paper_doi 10.1039/c4ob01629g
_journal_volume 12
_journal_year 2014
_chemical_compound_source 'synthesis as described'
_chemical_formula_moiety 'C18 H11 N1 O1'
_chemical_formula_sum 'C18 H11 N O'
_chemical_formula_weight 257.28
_chemical_name_systematic
;
 ?
;
_space_group_IT_number 14
_symmetry_cell_setting monoclinic
_symmetry_Int_Tables_number 14
_symmetry_space_group_name_Hall '-P 2ybc'
_symmetry_space_group_name_H-M 'P 1 21/c 1'
_atom_sites_solution_hydrogens geom
_atom_sites_solution_primary direct
_atom_sites_solution_secondary difmap
_audit_conform_dict_location ftp://ftp.iucr.org/pub/cif_core.dic
_audit_conform_dict_name cif_core.dic
_audit_conform_dict_version 2.3
_audit_creation_date 2014-01-29T17:18:41-00:00
_audit_creation_method 'WinGX routine CIF_UPDATE'
_cell_angle_alpha 90
_cell_angle_beta 95.093(2)
_cell_angle_gamma 90
_cell_formula_units_Z 4
_cell_length_a 15.9675(6)
_cell_length_b 4.9591(2)
_cell_length_c 16.0534(9)
_cell_measurement_reflns_used 1704
_cell_measurement_temperature 150(2)
_cell_measurement_theta_max 27.06
_cell_measurement_theta_min 2.55
_cell_measurement_wavelength 0.71073
_cell_volume 1266.16(10)
_computing_cell_refinement 'Bruker APEX2 (Bruker, 2006)'
_computing_data_collection 'Bruker APEX2 (Bruker, 2006)'
_computing_data_reduction 'Bruker APEX2 (Bruker, 2006)'
_computing_molecular_graphics 'Ortep-3 for Windows (Farrugia, 1997)'
_computing_publication_material
;
           WinGX publication routines (Farrugia, 2012),
           CRYSCAL (T. Roisnel, local program)
;
_computing_structure_refinement 'SHELXL-97 (Sheldrick, 1997)'
_computing_structure_solution 'SIR97 (Altomare et al., 1999)'
_diffrn_ambient_temperature 150(2)
_diffrn_detector 'CCD plate'
_diffrn_measured_fraction_theta_full 0.997
_diffrn_measured_fraction_theta_max 0.997
_diffrn_measurement_device_type 'APEXII, Bruker-AXS'
_diffrn_measurement_method 'CCD rotation images, thin slices'
_diffrn_radiation_monochromator graphite
_diffrn_radiation_probe x-ray
_diffrn_radiation_type MoK\a
_diffrn_radiation_wavelength 0.71073
_diffrn_reflns_av_R_equivalents 0.0594
_diffrn_reflns_av_unetI/netI 0.0627
_diffrn_reflns_limit_h_max 16
_diffrn_reflns_limit_h_min -20
_diffrn_reflns_limit_k_max 6
_diffrn_reflns_limit_k_min -6
_diffrn_reflns_limit_l_max 20
_diffrn_reflns_limit_l_min -20
_diffrn_reflns_number 10574
_diffrn_reflns_theta_full 27.48
_diffrn_reflns_theta_max 27.48
_diffrn_reflns_theta_min 2.95
_exptl_absorpt_coefficient_mu 0.084
_exptl_absorpt_correction_T_max 0.984
_exptl_absorpt_correction_T_min 0.868
_exptl_absorpt_correction_type multi-scan
_exptl_absorpt_process_details
;
  [Sheldrick, G.M. (2002). SADABS Bruker AXS Inc., Madison, Wisconsin, USA]
;
_exptl_crystal_colour yellow
_exptl_crystal_density_diffrn 1.35
_exptl_crystal_density_method 'not measured'
_exptl_crystal_description prism
_exptl_crystal_F_000 536
_exptl_crystal_size_max 0.42
_exptl_crystal_size_mid 0.2
_exptl_crystal_size_min 0.19
_refine_diff_density_max 0.21
_refine_diff_density_min -0.209
_refine_diff_density_rms 0.041
_refine_ls_extinction_method none
_refine_ls_goodness_of_fit_ref 1.033
_refine_ls_hydrogen_treatment constr
_refine_ls_matrix_type full
_refine_ls_number_parameters 194
_refine_ls_number_reflns 2911
_refine_ls_number_restraints 0
_refine_ls_restrained_S_all 1.033
_refine_ls_R_factor_all 0.0799
_refine_ls_R_factor_gt 0.0527
_refine_ls_shift/su_max 0.009
_refine_ls_shift/su_mean 0.002
_refine_ls_structure_factor_coef Fsqd
_refine_ls_weighting_details 'calc w=1/[\s^2^(Fo^2^)+(0.0451P)^2^+0.2189P] where P=(Fo^2^+2Fc^2^)/3'
_refine_ls_weighting_scheme calc
_refine_ls_wR_factor_gt 0.1091
_refine_ls_wR_factor_ref 0.122
_reflns_number_gt 2072
_reflns_number_total 2911
_reflns_threshold_expression >2sigma(I)
_cod_data_source_file c4ob01629g2.cif
_cod_data_source_block NM3031
_cod_depositor_comments 'Adding full bibliography for 7154031--7154034.cif.'
_cod_original_sg_symbol_H-M 'P 21/c'
_cod_database_code 7154034

loop_
_symmetry_equiv_pos_as_xyz
'x, y, z'
'-x, y+1/2, -z+1/2'
'-x, -y, -z'
'x, -y-1/2, z-1/2'

loop_
_atom_site_label
_atom_site_type_symbol
_atom_site_fract_x
_atom_site_fract_y
_atom_site_fract_z
_atom_site_U_iso_or_equiv
_atom_site_adp_type
_atom_site_occupancy
_atom_site_symmetry_multiplicity
_atom_site_calc_flag
_atom_site_refinement_flags
_atom_site_disorder_assembly
_atom_site_disorder_group
N1 N 0.72464(8) 0.4000(3) -0.02037(8) 0.0267(3) Uani 1 1 d . . .
C2 C 0.79384(10) 0.4526(3) -0.05759(10) 0.0263(4) Uani 1 1 d . . .
C3 C 0.80071(10) 0.6559(3) -0.12448(9) 0.0283(4) Uani 1 1 d . . .
C4 C 0.74306(11) 0.8366(4) -0.16090(10) 0.0358(4) Uani 1 1 d . . .
H4 H 0.688 0.8484 -0.1431 0.043 Uiso 1 1 calc R . .
C5 C 0.76787(12) 1.0019(4) -0.22463(11) 0.0418(5) Uani 1 1 d . . .
H5 H 0.7291 1.1284 -0.2505 0.05 Uiso 1 1 calc R . .
C6 C 0.84822(12) 0.9846(4) -0.25082(11) 0.0417(5) Uani 1 1 d . . .
H6 H 0.8634 1.0969 -0.295 0.05 Uiso 1 1 calc R . .
C7 C 0.90660(12) 0.8051(4) -0.21324(11) 0.0386(5) Uani 1 1 d . . .
H7 H 0.9618 0.7941 -0.2307 0.046 Uiso 1 1 calc R . .
C8 C 0.88221(11) 0.6428(3) -0.14975(10) 0.0314(4) Uani 1 1 d . . .
C9 C 0.93116(11) 0.4344(3) -0.09874(11) 0.0324(4) Uani 1 1 d . . .
C10 C 0.87100(10) 0.3229(3) -0.04161(10) 0.0283(4) Uani 1 1 d . . .
C11 C 0.87886(10) 0.1232(3) 0.01841(10) 0.0317(4) Uani 1 1 d . . .
H11 H 0.9306 0.0317 0.0317 0.038 Uiso 1 1 calc R . .
C12 C 0.80761(10) 0.0623(3) 0.05845(10) 0.0302(4) Uani 1 1 d . . .
H12 H 0.8101 -0.0743 0.1001 0.036 Uiso 1 1 calc R . .
C13 C 0.73244(10) 0.2005(3) 0.03800(9) 0.0258(4) Uani 1 1 d . A .
O14 O 1.00424(7) 0.3705(3) -0.10317(8) 0.0423(4) Uani 1 1 d . . .
C15 C 0.65504(10) 0.1354(3) 0.07886(9) 0.0258(4) Uani 1 1 d . . .
C16A C 0.5912(2) 0.3248(7) 0.0817(2) 0.0311(6) Uani 0.4988(15) 1 d P A 1
H16A H 0.5966 0.497 0.0569 0.037 Uiso 0.4988(15) 1 calc PR A 1
C17A C 0.5190(2) 0.2628(8) 0.1210(2) 0.0354(6) Uani 0.4988(15) 1 d P A 1
H17A H 0.4765 0.3952 0.1244 0.042 Uiso 0.4988(15) 1 calc PR A 1
C18A C 0.50910(11) 0.0124(4) 0.15479(11) 0.0370(4) Uani 0.4988(15) 1 d P A 1
H18A H 0.458 -0.0342 0.1773 0.044 Uiso 0.4988(15) 1 calc PR A 1
C19A C 0.5749(2) -0.1741(8) 0.1559(2) 0.0347(6) Uani 0.4988(15) 1 d P A 1
H19A H 0.5704 -0.3423 0.1835 0.042 Uiso 0.4988(15) 1 calc PR A 1
C20A C 0.6467(2) -0.1146(7) 0.1170(2) 0.0300(6) Uani 0.4988(15) 1 d P A 1
H20A H 0.6903 -0.2445 0.1163 0.036 Uiso 0.4988(15) 1 calc PR A 1
C16B C 0.5758(2) 0.2040(7) 0.0384(2) 0.0311(6) Uani 0.5012(15) 1 d P A 2
H16B H 0.5727 0.2939 -0.014 0.037 Uiso 0.5012(15) 1 calc PR A 2
C17B C 0.5020(2) 0.1411(7) 0.0746(2) 0.0354(6) Uani 0.5012(15) 1 d P A 2
H17B H 0.4485 0.1824 0.0468 0.042 Uiso 0.5012(15) 1 calc PR A 2
C18B C 0.50910(11) 0.0124(4) 0.15479(11) 0.0370(4) Uani 0.5012(15) 1 d P A 2
H18B H 0.4598 -0.0273 0.1815 0.044 Uiso 0.5012(15) 1 calc PR A 2
C19B C 0.5836(2) -0.0512(7) 0.1918(2) 0.0347(6) Uani 0.5012(15) 1 d P A 2
H19B H 0.587 -0.1374 0.2448 0.042 Uiso 0.5012(15) 1 calc PR A 2
C20B C 0.6569(2) 0.0050(7) 0.1549(2) 0.0300(6) Uani 0.5012(15) 1 d P A 2
H20B H 0.7095 -0.0473 0.1826 0.036 Uiso 0.5012(15) 1 calc PR A 2

loop_
_atom_site_aniso_label
_atom_site_aniso_U_11
_atom_site_aniso_U_22
_atom_site_aniso_U_33
_atom_site_aniso_U_23
_atom_site_aniso_U_13
_atom_site_aniso_U_12
N1 0.0285(7) 0.0276(7) 0.0245(7) -0.0040(6) 0.0054(5) -0.0023(6)
C2 0.0288(9) 0.0260(8) 0.0245(8) -0.0053(6) 0.0040(6) -0.0050(7)
C3 0.0336(9) 0.0281(9) 0.0238(8) -0.0062(7) 0.0063(7) -0.0065(8)
C4 0.0367(10) 0.0407(10) 0.0295(9) 0.0004(8) 0.0006(7) -0.0066(8)
C5 0.0484(12) 0.0443(11) 0.0315(10) 0.0038(8) -0.0033(8) -0.0080(9)
C6 0.0546(13) 0.0423(11) 0.0289(9) -0.0006(8) 0.0085(8) -0.0149(10)
C7 0.0453(11) 0.0375(10) 0.0350(10) -0.0075(8) 0.0153(8) -0.0103(9)
C8 0.0362(10) 0.0284(9) 0.0309(9) -0.0098(7) 0.0102(7) -0.0070(8)
C9 0.0317(10) 0.0303(9) 0.0365(10) -0.0108(7) 0.0102(7) -0.0063(8)
C10 0.0260(9) 0.0303(9) 0.0292(9) -0.0074(7) 0.0051(7) -0.0038(7)
C11 0.0259(9) 0.0342(9) 0.0351(9) -0.0063(8) 0.0029(7) 0.0019(8)
C12 0.0331(10) 0.0290(9) 0.0285(9) -0.0017(7) 0.0034(7) 0.0010(8)
C13 0.0290(9) 0.0255(8) 0.0234(8) -0.0055(6) 0.0042(6) -0.0021(7)
O14 0.0311(7) 0.0459(8) 0.0520(8) -0.0077(6) 0.0163(6) -0.0022(6)
C15 0.0293(9) 0.0258(8) 0.0226(8) -0.0049(6) 0.0050(6) -0.0017(7)
C16A 0.0341(13) 0.0325(15) 0.0274(14) -0.0015(10) 0.0061(11) -0.0032(12)
C17A 0.0318(14) 0.0379(16) 0.0372(16) -0.0038(11) 0.0080(12) 0.0008(12)
C18A 0.0385(11) 0.0371(10) 0.0378(10) -0.0029(8) 0.0171(8) -0.0051(9)
C19A 0.0450(15) 0.0322(18) 0.0283(17) 0.0035(10) 0.0108(14) -0.0022(14)
C20A 0.0325(13) 0.0303(16) 0.0279(16) 0.0002(9) 0.0063(12) 0.0035(12)
C16B 0.0341(13) 0.0325(15) 0.0274(14) -0.0015(10) 0.0061(11) -0.0032(12)
C17B 0.0318(14) 0.0379(16) 0.0372(16) -0.0038(11) 0.0080(12) 0.0008(12)
C18B 0.0385(11) 0.0371(10) 0.0378(10) -0.0029(8) 0.0171(8) -0.0051(9)
C19B 0.0450(15) 0.0322(18) 0.0283(17) 0.0035(10) 0.0108(14) -0.0022(14)
C20B 0.0325(13) 0.0303(16) 0.0279(16) 0.0002(9) 0.0063(12) 0.0035(12)

loop_
_atom_type_symbol
_atom_type_description
_atom_type_scat_dispersion_real
_atom_type_scat_dispersion_imag
_atom_type_scat_source
C C 0.0033 0.0016 'International Tables Vol C Tables 4.2.6.8 and 6.1.1.4'
H H 0 0 'International Tables Vol C Tables 4.2.6.8 and 6.1.1.4'
N N 0.0061 0.0033 'International Tables Vol C Tables 4.2.6.8 and 6.1.1.4'
O O 0.0106 0.006 'International Tables Vol C Tables 4.2.6.8 and 6.1.1.4'

loop_
_geom_angle_atom_site_label_1
_geom_angle_atom_site_label_2
_geom_angle_atom_site_label_3
_geom_angle
C2 N1 C13 115.06(14)
N1 C2 C10 125.74(15)
N1 C2 C3 125.23(15)
C10 C2 C3 109.01(14)
C4 C3 C8 120.75(15)
C4 C3 C2 131.27(15)
C8 C3 C2 107.98(14)
C3 C4 C5 118.09(16)
C3 C4 H4 121
C5 C4 H4 121
C6 C5 C4 121.05(18)
C6 C5 H5 119.5
C4 C5 H5 119.5
C7 C6 C5 120.77(17)
C7 C6 H6 119.6
C5 C6 H6 119.6
C8 C7 C6 118.16(17)
C8 C7 H7 120.9
C6 C7 H7 120.9
C7 C8 C3 121.15(16)
C7 C8 C9 129.70(16)
C3 C8 C9 109.14(14)
O14 C9 C10 127.75(17)
O14 C9 C8 127.24(16)
C10 C9 C8 105.02(14)
C11 C10 C2 118.95(15)
C11 C10 C9 132.20(16)
C2 C10 C9 108.83(15)
C10 C11 C12 116.86(16)
C10 C11 H11 121.6
C12 C11 H11 121.6
C11 C12 C13 120.48(16)
C11 C12 H12 119.8
C13 C12 H12 119.8
N1 C13 C12 122.90(14)
N1 C13 C15 115.66(14)
C12 C13 C15 121.44(15)
C20B C15 C16A 104.2(2)
C16A C15 C20A 119.1(2)
C20B C15 C16B 117.9(2)
C20A C15 C16B 107.4(2)
C20B C15 C13 122.6(2)
C16A C15 C13 120.64(19)
C20A C15 C13 120.19(19)
C16B C15 C13 119.44(18)
C15 C16A C17A 120.2(3)
C15 C16A H16A 119.9
C17A C16A H16A 119.9
C18A C17A C16A 120.5(3)
C18A C17A H17A 119.7
C16A C17A H17A 119.7
C17A C18A C19A 119.4(2)
C17A C18A H18A 120.3
C19A C18A H18A 120.3
C20A C19A C18A 120.3(3)
C20A C19A H19A 119.9
C18A C19A H19A 119.9
C19A C20A C15 120.2(3)
C19A C20A H20A 119.9
C15 C20A H20A 119.9
C17B C16B C15 120.7(3)
C17B C16B H16B 119.6
C15 C16B H16B 119.6
C16B C17B H17B 120.9
C20B C19B H19B 119.3
C15 C20B C19B 121.3(3)
C15 C20B H20B 119.4
C19B C20B H20B 119.4

loop_
_geom_bond_atom_site_label_1
_geom_bond_atom_site_label_2
_geom_bond_distance
N1 C2 1.3278(19)
N1 C13 1.361(2)
C2 C10 1.393(2)
C2 C3 1.484(2)
C3 C4 1.377(2)
C3 C8 1.399(2)
C4 C5 1.395(2)
C4 H4 0.95
C5 C6 1.388(3)
C5 H5 0.95
C6 C7 1.387(3)
C6 H6 0.95
C7 C8 1.382(2)
C7 H7 0.95
C8 C9 1.495(2)
C9 O14 1.2174(19)
C9 C10 1.492(2)
C10 C11 1.380(2)
C11 C12 1.389(2)
C11 H11 0.95
C12 C13 1.396(2)
C12 H12 0.95
C13 C15 1.485(2)
C15 C20B 1.380(4)
C15 C16A 1.390(4)
C15 C20A 1.395(4)
C15 C16B 1.411(4)
C16A C17A 1.396(5)
C16A H16A 0.95
C17A C18A 1.369(4)
C17A H17A 0.95
C18A C19A 1.400(4)
C18A H18A 0.95
C19A C20A 1.384(5)
C19A H19A 0.95
C20A H20A 0.95
C16B C17B 1.394(5)
C16B H16B 0.95
C17B H17B 0.95
C19B C20B 1.386(5)
C19B H19B 0.95
C20B H20B 0.95

loop_
_geom_torsion_atom_site_label_1
_geom_torsion_atom_site_label_2
_geom_torsion_atom_site_label_3
_geom_torsion_atom_site_label_4
_geom_torsion
C13 N1 C2 C10 -0.1(2)
C13 N1 C2 C3 178.50(14)
N1 C2 C3 C4 2.5(3)
C10 C2 C3 C4 -178.72(16)
N1 C2 C3 C8 -177.51(14)
C10 C2 C3 C8 1.27(17)
C8 C3 C4 C5 1.2(2)
C2 C3 C4 C5 -178.80(16)
C3 C4 C5 C6 0.2(3)
C4 C5 C6 C7 -1.1(3)
C5 C6 C7 C8 0.6(3)
C6 C7 C8 C3 0.8(2)
C6 C7 C8 C9 -179.91(16)
C4 C3 C8 C7 -1.7(2)
C2 C3 C8 C7 178.30(15)
C4 C3 C8 C9 178.84(14)
C2 C3 C8 C9 -1.15(17)
C7 C8 C9 O14 1.2(3)
C3 C8 C9 O14 -179.36(16)
C7 C8 C9 C10 -178.76(16)
C3 C8 C9 C10 0.63(17)
N1 C2 C10 C11 -0.8(2)
C3 C2 C10 C11 -179.55(14)
N1 C2 C10 C9 177.91(14)
C3 C2 C10 C9 -0.86(17)
O14 C9 C10 C11 -1.4(3)
C8 C9 C10 C11 178.62(17)
O14 C9 C10 C2 -179.84(16)
C8 C9 C10 C2 0.17(17)
C2 C10 C11 C12 0.9(2)
C9 C10 C11 C12 -177.43(15)
C10 C11 C12 C13 -0.3(2)
C2 N1 C13 C12 0.8(2)
C2 N1 C13 C15 -178.74(13)
C11 C12 C13 N1 -0.6(2)
C11 C12 C13 C15 178.86(14)
N1 C13 C15 C20B -159.3(2)
C12 C13 C15 C20B 21.2(3)
N1 C13 C15 C16A -23.4(3)
C12 C13 C15 C16A 157.1(2)
N1 C13 C15 C20A 158.4(2)
C12 C13 C15 C20A -21.1(3)
N1 C13 C15 C16B 21.9(2)
C12 C13 C15 C16B -157.6(2)
C20B C15 C16A C17A -36.5(4)
C20A C15 C16A C17A -1.2(4)
C16B C15 C16A C17A 80.5(4)
C13 C15 C16A C17A -179.3(2)
C15 C16A C17A C18A -2.1(5)
C16A C17A C18A C19A 5.3(5)
C17A C18A C19A C20A -5.4(5)
C18A C19A C20A C15 2.2(5)
C20B C15 C20A C19A 74.2(4)
C16A C15 C20A C19A 1.1(4)
C16B C15 C20A C19A -39.6(4)
C13 C15 C20A C19A 179.3(3)
C20B C15 C16B C17B 0.0(4)
C16A C15 C16B C17B -77.7(4)
C20A C15 C16B C17B 37.4(4)
C13 C15 C16B C17B 178.8(3)
C16A C15 C20B C19B 37.7(4)
C20A C15 C20B C19B -82.8(5)
C16B C15 C20B C19B -1.6(4)
C13 C15 C20B C19B 179.5(3)
